data_4309374
loop_
_publ_author_name
'Andrew J. Mountford'
'Simon J. Lancaster'
'Simon J. Coles'
'Peter N. Horton'
'David L. Hughes'
'Michael B. Hursthouse'
'Mark E. Light'

_publ_section_title
;
Intra- and Intermolecular N-H...F-C Hydrogen-Bonding Interactions in
Amine Adducts of Tris(pentafluorophenyl)borane and -alane
;
_journal_name_full 'Inorganic Chemistry'
_journal_page_first 5921
_journal_page_last 5933
_journal_paper_doi 10.1021/ic050663n
_journal_volume 44
_journal_year 2005
_chemical_formula_moiety 'C25 H9 Al F15 N'
_chemical_formula_structural (C6F5)3Al-NH2Bz
_chemical_formula_sum 'C25 H9 Al F15 N'
_chemical_formula_weight 635.31
_chemical_name_common 'Compound 2c'
_space_group_IT_number 2
_symmetry_cell_setting triclinic
_symmetry_space_group_name_Hall '-P 1'
_symmetry_space_group_name_H-M 'P -1'
_atom_sites_solution_hydrogens geom
_atom_sites_solution_primary direct
_atom_sites_solution_secondary difmap
_audit_creation_method SHELXL-97
_cell_angle_alpha 65.61(3)
_cell_angle_beta 85.10(3)
_cell_angle_gamma 83.27(3)
_cell_formula_units_Z 4
_cell_length_a 13.724(3)
_cell_length_b 13.825(3)
_cell_length_c 15.012(3)
_cell_measurement_reflns_used 11092
_cell_measurement_temperature 120(2)
_cell_measurement_theta_max 27.48
_cell_measurement_theta_min 2.91
_cell_volume 2574.1(11)
_computing_cell_refinement 'DENZO, COLLECT'
_computing_data_reduction 'DENZO, COLLECT'
_computing_molecular_graphics 'PLATON (Spek, 1990)'
_computing_structure_refinement 'SHELXL-97 (Sheldrick, 1997)'
_computing_structure_solution 'SHELXS-97 (Sheldrick, 1997)'
_diffrn_ambient_temperature 120(2)
_diffrn_detector_area_resol_mean 9.091
_diffrn_measured_fraction_theta_full 0.993
_diffrn_measured_fraction_theta_max 0.993
_diffrn_measurement_device_type 'Bruker-Nonius KappaCCD Area Detector'
_diffrn_measurement_method '\f and \w scans'
_diffrn_radiation_monochromator graphite
_diffrn_radiation_source 'Bruker-Nonius FR591 rotating anode'
_diffrn_radiation_type MoK\a
_diffrn_radiation_wavelength 0.71073
_diffrn_reflns_av_R_equivalents 0.0306
_diffrn_reflns_av_sigmaI/netI 0.0310
_diffrn_reflns_limit_h_max 17
_diffrn_reflns_limit_h_min -17
_diffrn_reflns_limit_k_max 17
_diffrn_reflns_limit_k_min -17
_diffrn_reflns_limit_l_max 19
_diffrn_reflns_limit_l_min -19
_diffrn_reflns_number 47786
_diffrn_reflns_theta_full 27.50
_diffrn_reflns_theta_max 27.50
_diffrn_reflns_theta_min 3.25
_diffrn_standards_decay_% 0
_diffrn_standards_number 0
_exptl_absorpt_coefficient_mu 0.204
_exptl_absorpt_correction_T_max 0.9413
_exptl_absorpt_correction_T_min 0.9137
_exptl_absorpt_correction_type multi-scan
_exptl_absorpt_process_details 'SADABS V2.10 (Sheldrick, G.M., 2003)'
_exptl_crystal_colour colourless
_exptl_crystal_density_diffrn 1.639
_exptl_crystal_density_method 'not measured'
_exptl_crystal_description block
_exptl_crystal_F_000 1256
_exptl_crystal_size_max 0.45
_exptl_crystal_size_mid 0.30
_exptl_crystal_size_min 0.30
_refine_diff_density_max 0.678
_refine_diff_density_min -0.305
_refine_diff_density_rms 0.074
_refine_ls_extinction_method none
_refine_ls_goodness_of_fit_ref 1.002
_refine_ls_hydrogen_treatment mixed
_refine_ls_matrix_type full
_refine_ls_number_parameters 773
_refine_ls_number_reflns 11757
_refine_ls_number_restraints 0
_refine_ls_restrained_S_all 1.002
_refine_ls_R_factor_all 0.0590
_refine_ls_R_factor_gt 0.0446
_refine_ls_shift/su_max 0.048
_refine_ls_shift/su_mean 0.002
_refine_ls_structure_factor_coef Fsqd
_refine_ls_weighting_details 'calc w=1/[\s^2^(Fo^2^)+(0.0828P)^2^+1.3122P] where P=(Fo^2^+2Fc^2^)/3'
_refine_ls_weighting_scheme calc
_refine_ls_wR_factor_gt 0.1282
_refine_ls_wR_factor_ref 0.1361
_reflns_number_gt 9259
_reflns_number_total 11757
_reflns_threshold_expression >2sigma(I)
_cod_data_source_file ic050663nsi20050429_025944_09.cif
_cod_data_source_block 04src0961
_cod_depositor_comments
;
The following automatic conversions were performed:
'_symmetry_cell_setting' value 'Triclinic' changed to 'triclinic'
according to '/home/saulius/struct/CIF-dictionaries/cif_core.dic'
dictionary named 'cif_core.dic' version 2.4.1 from 2010-06-29.

Automatic conversion script
Id: cif_fix_enum 1527 2010-12-29 10:47:43Z saulius 
;
_cod_original_cell_volume 2574.2(9)
_cod_database_code 4309374

loop_
_symmetry_equiv_pos_as_xyz
'x, y, z'
'-x, -y, -z'

loop_
_atom_site_label
_atom_site_type_symbol
_atom_site_fract_x
_atom_site_fract_y
_atom_site_fract_z
_atom_site_U_iso_or_equiv
_atom_site_adp_type
_atom_site_occupancy
_atom_site_symmetry_multiplicity
_atom_site_calc_flag
_atom_site_refinement_flags
_atom_site_disorder_assembly
_atom_site_disorder_group
H1N H 0.5403(19) 0.044(2) 0.355(2) 0.033(7) Uiso 1 1 d . . .
H2N H 0.578(2) 0.077(3) 0.250(2) 0.055(9) Uiso 1 1 d . . .
H3N H 1.0686(16) 0.5631(19) 0.3753(18) 0.021(5) Uiso 1 1 d . . .
H4N H 1.132(2) 0.596(2) 0.285(2) 0.045(8) Uiso 1 1 d . . .
C1 C 0.56234(14) -0.08559(15) 0.32499(14) 0.0217(4) Uani 1 1 d . . .
H1A H 0.5125 -0.1299 0.3702 0.026 Uiso 1 1 calc R . .
H1B H 0.5667 -0.0982 0.2644 0.026 Uiso 1 1 calc R . .
C2 C 0.66057(14) -0.11791(14) 0.37194(14) 0.0201(4) Uani 1 1 d . . .
C3 C 0.66520(14) -0.17077(15) 0.47325(14) 0.0213(4) Uani 1 1 d . . .
H3 H 0.6066 -0.1906 0.5122 0.026 Uiso 1 1 calc R . .
C4 C 0.75462(15) -0.19483(15) 0.51796(14) 0.0226(4) Uani 1 1 d . . .
H4 H 0.7571 -0.2316 0.5871 0.027 Uiso 1 1 calc R . .
C5 C 0.84071(15) -0.16499(16) 0.46136(15) 0.0240(4) Uani 1 1 d . . .
H5 H 0.9019 -0.1800 0.4917 0.029 Uiso 1 1 calc R . .
C6 C 0.83640(15) -0.11313(17) 0.36024(15) 0.0274(4) Uani 1 1 d . . .
H6 H 0.8950 -0.0929 0.3214 0.033 Uiso 1 1 calc R . .
C7 C 0.74738(15) -0.09066(17) 0.31564(15) 0.0261(4) Uani 1 1 d . . .
H7 H 0.7454 -0.0565 0.2463 0.031 Uiso 1 1 calc R . .
C8 C 0.30502(14) 0.00343(15) 0.36362(14) 0.0217(4) Uani 1 1 d . . .
C9 C 0.20938(15) -0.00431(16) 0.34576(16) 0.0259(4) Uani 1 1 d . . .
C10 C 0.13938(15) -0.04841(17) 0.41871(18) 0.0306(5) Uani 1 1 d . . .
C11 C 0.16384(16) -0.08743(16) 0.51498(17) 0.0302(5) Uani 1 1 d . . .
C12 C 0.25814(15) -0.08379(15) 0.53727(15) 0.0253(4) Uani 1 1 d . . .
C13 C 0.32530(14) -0.03857(15) 0.46179(15) 0.0215(4) Uani 1 1 d . . .
C14 C 0.39309(14) 0.04983(16) 0.13667(14) 0.0237(4) Uani 1 1 d . . .
C15 C 0.39960(15) 0.12283(16) 0.03933(15) 0.0252(4) Uani 1 1 d . . .
C16 C 0.38979(15) 0.09588(17) -0.03845(14) 0.0265(4) Uani 1 1 d . . .
C17 C 0.37208(15) -0.00666(18) -0.02042(15) 0.0268(4) Uani 1 1 d . . .
C18 C 0.36609(15) -0.08234(17) 0.07449(15) 0.0270(4) Uani 1 1 d . . .
C19 C 0.37759(15) -0.05220(17) 0.14925(14) 0.0250(4) Uani 1 1 d . . .
C20 C 0.37952(14) 0.23608(15) 0.23249(14) 0.0227(4) Uani 1 1 d . . .
C21 C 0.30317(15) 0.30335(17) 0.17788(15) 0.0271(4) Uani 1 1 d . . .
C22 C 0.28061(16) 0.40742(18) 0.16773(17) 0.0321(5) Uani 1 1 d . . .
C23 C 0.33580(18) 0.44820(17) 0.21458(17) 0.0350(5) Uani 1 1 d . . .
C24 C 0.41313(17) 0.38545(17) 0.26942(16) 0.0294(5) Uani 1 1 d . . .
C25 C 0.43264(15) 0.28180(16) 0.27688(14) 0.0237(4) Uani 1 1 d . . .
N1 N 0.53115(12) 0.03068(13) 0.30059(13) 0.0219(3) Uani 1 1 d . . .
F1 F 0.18187(9) 0.03300(12) 0.25226(10) 0.0386(3) Uani 1 1 d . . .
F2 F 0.04774(10) -0.05399(12) 0.39680(12) 0.0460(4) Uani 1 1 d . . .
F3 F 0.09649(10) -0.13104(11) 0.58678(11) 0.0431(4) Uani 1 1 d . . .
F4 F 0.28342(10) -0.12392(11) 0.63150(9) 0.0371(3) Uani 1 1 d . . .
F5 F 0.41746(8) -0.03583(10) 0.48818(8) 0.0272(3) Uani 1 1 d . . .
F6 F 0.41785(10) 0.22364(10) 0.01818(9) 0.0354(3) Uani 1 1 d . . .
F7 F 0.39900(10) 0.16762(11) -0.13140(9) 0.0345(3) Uani 1 1 d . . .
F8 F 0.36222(10) -0.03380(11) -0.09549(9) 0.0356(3) Uani 1 1 d . . .
F9 F 0.34939(11) -0.18245(11) 0.09215(10) 0.0407(3) Uani 1 1 d . . .
F10 F 0.37239(10) -0.12918(10) 0.24158(9) 0.0333(3) Uani 1 1 d . . .
F11 F 0.24512(9) 0.26581(11) 0.13318(10) 0.0362(3) Uani 1 1 d . . .
F12 F 0.20641(10) 0.46948(11) 0.11292(11) 0.0437(4) Uani 1 1 d . . .
F13 F 0.31361(12) 0.54845(11) 0.20650(12) 0.0498(4) Uani 1 1 d . . .
F14 F 0.46741(11) 0.42496(11) 0.31454(11) 0.0420(3) Uani 1 1 d . . .
F15 F 0.50790(9) 0.22299(10) 0.33387(9) 0.0295(3) Uani 1 1 d . . .
Al1 Al 0.39701(4) 0.08307(4) 0.25362(4) 0.02029(13) Uani 1 1 d . . .
C26 C 1.08310(16) 0.71399(15) 0.32827(16) 0.0269(4) Uani 1 1 d . . .
H26A H 1.1019 0.7707 0.2646 0.032 Uiso 1 1 calc R . .
H26B H 1.0198 0.7393 0.3518 0.032 Uiso 1 1 calc R . .
C27 C 1.16034(15) 0.69457(15) 0.40074(16) 0.0253(4) Uani 1 1 d . . .
C28 C 1.25959(16) 0.69182(17) 0.37140(18) 0.0326(5) Uani 1 1 d . . .
H28 H 1.2784 0.7026 0.3058 0.039 Uiso 1 1 calc R . .
C29 C 1.33103(18) 0.67322(19) 0.4387(2) 0.0408(6) Uani 1 1 d . . .
H29 H 1.3986 0.6717 0.4189 0.049 Uiso 1 1 calc R . .
C30 C 1.3036(2) 0.65697(18) 0.5347(2) 0.0405(6) Uani 1 1 d . . .
H30 H 1.3524 0.6445 0.5805 0.049 Uiso 1 1 calc R . .
C31 C 1.20571(19) 0.65902(17) 0.56345(18) 0.0359(5) Uani 1 1 d . . .
H31 H 1.1871 0.6476 0.6292 0.043 Uiso 1 1 calc R . .
C32 C 1.13380(17) 0.67772(16) 0.49699(17) 0.0302(5) Uani 1 1 d . . .
H32 H 1.0664 0.6790 0.5175 0.036 Uiso 1 1 calc R . .
C33 C 0.97615(14) 0.75511(15) 0.11468(14) 0.0206(4) Uani 1 1 d . . .
C34 C 0.90371(14) 0.83563(15) 0.06945(14) 0.0218(4) Uani 1 1 d . . .
C35 C 0.91813(15) 0.91980(15) -0.02034(15) 0.0236(4) Uani 1 1 d . . .
C36 C 1.00931(16) 0.92650(16) -0.06751(14) 0.0257(4) Uani 1 1 d . . .
C37 C 1.08488(15) 0.85046(17) -0.02497(15) 0.0264(4) Uani 1 1 d . . .
C38 C 1.06618(14) 0.76735(15) 0.06382(15) 0.0237(4) Uani 1 1 d . . .
C39 C 0.98070(14) 0.49026(15) 0.21012(14) 0.0213(4) Uani 1 1 d . . .
C40 C 1.03122(14) 0.39731(15) 0.27129(14) 0.0209(4) Uani 1 1 d . . .
C41 C 1.04291(15) 0.30315(15) 0.25873(15) 0.0243(4) Uani 1 1 d . . .
C42 C 1.00161(17) 0.30039(17) 0.17961(16) 0.0307(5) Uani 1 1 d . . .
C43 C 0.95017(18) 0.39091(18) 0.11531(16) 0.0325(5) Uani 1 1 d . . .
C44 C 0.94088(16) 0.48247(16) 0.13168(15) 0.0271(4) Uani 1 1 d . . .
C45 C 0.83758(14) 0.61687(14) 0.31921(14) 0.0205(4) Uani 1 1 d . . .
C46 C 0.74723(15) 0.62586(15) 0.27997(14) 0.0219(4) Uani 1 1 d . . .
C47 C 0.65856(15) 0.61873(16) 0.33264(16) 0.0256(4) Uani 1 1 d . . .
C48 C 0.65863(15) 0.60045(16) 0.42989(15) 0.0251(4) Uani 1 1 d . . .
C49 C 0.74638(15) 0.58749(15) 0.47391(14) 0.0226(4) Uani 1 1 d . . .
C50 C 0.83232(14) 0.59660(14) 0.41745(14) 0.0206(4) Uani 1 1 d . . .
N2 N 1.07032(13) 0.61436(13) 0.31390(13) 0.0231(3) Uani 1 1 d . . .
F16 F 0.81408(9) 0.83660(10) 0.11393(9) 0.0316(3) Uani 1 1 d . . .
F17 F 0.84527(10) 0.99639(10) -0.06113(9) 0.0331(3) Uani 1 1 d . . .
F18 F 1.02419(11) 1.00777(10) -0.15422(9) 0.0369(3) Uani 1 1 d . . .
F19 F 1.17399(10) 0.85789(12) -0.07038(11) 0.0426(3) Uani 1 1 d . . .
F20 F 1.14257(9) 0.69275(10) 0.10332(10) 0.0328(3) Uani 1 1 d . . .
F21 F 1.07485(9) 0.39566(9) 0.35051(9) 0.0296(3) Uani 1 1 d . . .
F22 F 1.09394(10) 0.21560(9) 0.32068(9) 0.0311(3) Uani 1 1 d . . .
F23 F 1.01084(12) 0.21000(11) 0.16620(11) 0.0483(4) Uani 1 1 d . . .
F24 F 0.91003(13) 0.38757(12) 0.03839(11) 0.0520(4) Uani 1 1 d . . .
F25 F 0.89046(11) 0.56878(10) 0.06599(9) 0.0382(3) Uani 1 1 d . . .
F26 F 0.74503(9) 0.63841(10) 0.18609(9) 0.0291(3) Uani 1 1 d . . .
F27 F 0.57316(9) 0.62771(11) 0.29122(10) 0.0367(3) Uani 1 1 d . . .
F28 F 0.57386(9) 0.59249(12) 0.48311(10) 0.0378(3) Uani 1 1 d . . .
F29 F 0.74695(9) 0.56498(10) 0.57023(8) 0.0292(3) Uani 1 1 d . . .
F30 F 0.91692(8) 0.58120(9) 0.46592(8) 0.0257(3) Uani 1 1 d . . .
Al2 Al 0.95917(4) 0.62240(4) 0.23472(4) 0.01891(13) Uani 1 1 d . . .

loop_
_atom_site_aniso_label
_atom_site_aniso_U_11
_atom_site_aniso_U_22
_atom_site_aniso_U_33
_atom_site_aniso_U_23
_atom_site_aniso_U_13
_atom_site_aniso_U_12
C1 0.0208(9) 0.0207(9) 0.0225(9) -0.0081(7) -0.0048(7) 0.0022(7)
C2 0.0206(9) 0.0196(9) 0.0205(9) -0.0092(7) -0.0044(7) 0.0029(7)
C3 0.0220(9) 0.0208(9) 0.0205(9) -0.0085(7) -0.0005(7) -0.0003(7)
C4 0.0258(10) 0.0222(9) 0.0184(9) -0.0075(7) -0.0045(7) 0.0027(8)
C5 0.0208(10) 0.0265(10) 0.0241(10) -0.0102(8) -0.0057(7) 0.0029(8)
C6 0.0189(9) 0.0342(11) 0.0237(10) -0.0074(8) 0.0001(8) 0.0007(8)
C7 0.0230(10) 0.0325(11) 0.0176(9) -0.0064(8) -0.0022(7) 0.0035(8)
C8 0.0197(9) 0.0210(9) 0.0256(10) -0.0108(8) -0.0011(7) -0.0020(7)
C9 0.0223(10) 0.0257(10) 0.0305(11) -0.0119(8) -0.0051(8) -0.0002(8)
C10 0.0186(10) 0.0288(10) 0.0488(14) -0.0195(10) -0.0011(9) -0.0047(8)
C11 0.0266(11) 0.0227(10) 0.0410(13) -0.0136(9) 0.0120(9) -0.0083(8)
C12 0.0306(11) 0.0206(9) 0.0237(10) -0.0090(8) 0.0030(8) -0.0017(8)
C13 0.0188(9) 0.0198(9) 0.0273(10) -0.0112(8) -0.0012(7) -0.0010(7)
C14 0.0193(9) 0.0283(10) 0.0213(10) -0.0085(8) -0.0038(7) 0.0025(8)
C15 0.0209(10) 0.0272(10) 0.0230(10) -0.0070(8) -0.0007(7) 0.0025(8)
C16 0.0198(9) 0.0347(11) 0.0178(9) -0.0051(8) -0.0031(7) 0.0059(8)
C17 0.0192(9) 0.0414(12) 0.0213(10) -0.0146(9) -0.0058(7) 0.0023(8)
C18 0.0242(10) 0.0304(10) 0.0266(11) -0.0112(9) -0.0029(8) -0.0034(8)
C19 0.0224(10) 0.0302(10) 0.0183(9) -0.0060(8) -0.0046(7) 0.0006(8)
C20 0.0201(9) 0.0228(9) 0.0212(9) -0.0063(8) 0.0016(7) 0.0009(7)
C21 0.0226(10) 0.0287(10) 0.0270(10) -0.0090(8) -0.0020(8) 0.0019(8)
C22 0.0267(11) 0.0292(11) 0.0321(12) -0.0062(9) -0.0035(9) 0.0061(9)
C23 0.0416(13) 0.0241(10) 0.0354(12) -0.0109(9) 0.0013(10) 0.0059(9)
C24 0.0347(12) 0.0281(10) 0.0279(11) -0.0145(9) 0.0014(9) -0.0019(9)
C25 0.0219(9) 0.0241(9) 0.0201(9) -0.0054(8) -0.0004(7) 0.0026(8)
N1 0.0196(8) 0.0223(8) 0.0213(8) -0.0070(7) -0.0030(6) 0.0019(6)
F1 0.0264(7) 0.0531(8) 0.0356(7) -0.0164(6) -0.0123(5) 0.0005(6)
F2 0.0191(6) 0.0539(9) 0.0675(10) -0.0253(8) -0.0024(6) -0.0105(6)
F3 0.0338(7) 0.0393(7) 0.0515(9) -0.0156(7) 0.0218(6) -0.0142(6)
F4 0.0426(8) 0.0394(7) 0.0248(7) -0.0094(6) 0.0042(5) -0.0048(6)
F5 0.0209(6) 0.0365(6) 0.0246(6) -0.0120(5) -0.0039(5) -0.0037(5)
F6 0.0463(8) 0.0259(6) 0.0279(7) -0.0054(5) 0.0021(6) -0.0032(5)
F7 0.0363(7) 0.0396(7) 0.0171(6) -0.0030(5) -0.0016(5) 0.0047(6)
F8 0.0362(7) 0.0508(8) 0.0247(6) -0.0193(6) -0.0064(5) -0.0031(6)
F9 0.0563(9) 0.0371(7) 0.0339(7) -0.0168(6) -0.0038(6) -0.0142(6)
F10 0.0463(8) 0.0295(6) 0.0210(6) -0.0057(5) -0.0031(5) -0.0084(5)
F11 0.0275(7) 0.0383(7) 0.0434(8) -0.0171(6) -0.0148(6) 0.0061(5)
F12 0.0367(8) 0.0339(7) 0.0502(9) -0.0095(6) -0.0141(6) 0.0159(6)
F13 0.0612(10) 0.0272(7) 0.0609(10) -0.0207(7) -0.0112(8) 0.0134(6)
F14 0.0505(9) 0.0375(7) 0.0472(8) -0.0255(7) -0.0095(7) -0.0021(6)
F15 0.0292(6) 0.0295(6) 0.0289(6) -0.0113(5) -0.0095(5) 0.0042(5)
Al1 0.0176(3) 0.0213(3) 0.0194(3) -0.0061(2) -0.0035(2) 0.0015(2)
C26 0.0277(10) 0.0195(9) 0.0347(11) -0.0111(8) -0.0098(9) 0.0003(8)
C27 0.0263(10) 0.0173(9) 0.0331(11) -0.0093(8) -0.0084(8) -0.0037(7)
C28 0.0280(11) 0.0297(11) 0.0366(12) -0.0077(9) -0.0038(9) -0.0095(9)
C29 0.0253(11) 0.0327(12) 0.0595(17) -0.0109(11) -0.0117(11) -0.0065(9)
C30 0.0469(14) 0.0239(11) 0.0492(15) -0.0084(10) -0.0260(12) -0.0055(10)
C31 0.0530(15) 0.0223(10) 0.0343(12) -0.0108(9) -0.0136(10) -0.0044(10)
C32 0.0342(12) 0.0238(10) 0.0362(12) -0.0149(9) -0.0056(9) -0.0024(8)
C33 0.0217(9) 0.0188(9) 0.0232(9) -0.0104(7) -0.0023(7) -0.0012(7)
C34 0.0208(9) 0.0230(9) 0.0226(10) -0.0101(8) -0.0017(7) -0.0017(7)
C35 0.0286(10) 0.0195(9) 0.0228(10) -0.0083(8) -0.0077(8) 0.0010(8)
C36 0.0390(12) 0.0214(9) 0.0180(9) -0.0079(8) -0.0013(8) -0.0085(8)
C37 0.0251(10) 0.0301(10) 0.0285(11) -0.0161(9) 0.0061(8) -0.0095(8)
C38 0.0216(10) 0.0220(9) 0.0296(10) -0.0128(8) -0.0037(8) 0.0004(7)
C39 0.0221(9) 0.0222(9) 0.0195(9) -0.0091(7) -0.0027(7) 0.0016(7)
C40 0.0213(9) 0.0250(9) 0.0182(9) -0.0106(7) -0.0036(7) -0.0001(7)
C41 0.0277(10) 0.0213(9) 0.0232(10) -0.0088(8) -0.0075(8) 0.0039(8)
C42 0.0416(13) 0.0257(10) 0.0308(11) -0.0181(9) -0.0111(9) 0.0070(9)
C43 0.0430(13) 0.0356(12) 0.0253(11) -0.0198(9) -0.0154(9) 0.0097(10)
C44 0.0318(11) 0.0252(10) 0.0231(10) -0.0103(8) -0.0085(8) 0.0088(8)
C45 0.0224(9) 0.0162(8) 0.0226(9) -0.0079(7) -0.0028(7) 0.0002(7)
C46 0.0256(10) 0.0187(9) 0.0214(9) -0.0077(7) -0.0051(7) -0.0002(7)
C47 0.0200(9) 0.0239(9) 0.0313(11) -0.0084(8) -0.0073(8) -0.0023(8)
C48 0.0199(9) 0.0250(10) 0.0281(10) -0.0091(8) 0.0029(8) -0.0021(8)
C49 0.0278(10) 0.0194(9) 0.0203(9) -0.0077(7) -0.0021(8) -0.0009(7)
C50 0.0204(9) 0.0174(8) 0.0245(10) -0.0089(7) -0.0058(7) 0.0013(7)
N2 0.0233(9) 0.0204(8) 0.0266(9) -0.0104(7) -0.0049(7) 0.0004(7)
F16 0.0208(6) 0.0316(6) 0.0324(7) -0.0051(5) 0.0004(5) 0.0038(5)
F17 0.0353(7) 0.0261(6) 0.0310(7) -0.0049(5) -0.0105(5) 0.0045(5)
F18 0.0517(8) 0.0311(7) 0.0233(6) -0.0050(5) 0.0040(6) -0.0133(6)
F19 0.0318(7) 0.0485(8) 0.0425(8) -0.0152(7) 0.0150(6) -0.0094(6)
F20 0.0222(6) 0.0333(7) 0.0389(7) -0.0125(6) -0.0018(5) 0.0049(5)
F21 0.0401(7) 0.0247(6) 0.0268(6) -0.0123(5) -0.0170(5) 0.0048(5)
F22 0.0419(7) 0.0212(6) 0.0296(6) -0.0101(5) -0.0163(5) 0.0089(5)
F23 0.0723(11) 0.0345(7) 0.0514(9) -0.0316(7) -0.0330(8) 0.0200(7)
F24 0.0797(11) 0.0465(8) 0.0420(8) -0.0313(7) -0.0397(8) 0.0249(8)
F25 0.0534(8) 0.0313(7) 0.0298(7) -0.0139(6) -0.0228(6) 0.0174(6)
F26 0.0307(6) 0.0350(6) 0.0233(6) -0.0124(5) -0.0066(5) -0.0032(5)
F27 0.0214(6) 0.0476(8) 0.0364(7) -0.0103(6) -0.0088(5) -0.0059(5)
F28 0.0226(6) 0.0509(8) 0.0352(7) -0.0136(6) 0.0047(5) -0.0036(6)
F29 0.0342(7) 0.0318(6) 0.0210(6) -0.0104(5) 0.0004(5) -0.0025(5)
F30 0.0221(6) 0.0312(6) 0.0246(6) -0.0116(5) -0.0068(5) -0.0002(5)
Al2 0.0180(3) 0.0185(3) 0.0199(3) -0.0078(2) -0.0036(2) 0.0012(2)

loop_
_atom_type_symbol
_atom_type_description
_atom_type_scat_dispersion_real
_atom_type_scat_dispersion_imag
_atom_type_scat_source
C C 0.0033 0.0016 'International Tables Vol C Tables 4.2.6.8 and 6.1.1.4'
H H 0.0000 0.0000 'International Tables Vol C Tables 4.2.6.8 and 6.1.1.4'
N N 0.0061 0.0033 'International Tables Vol C Tables 4.2.6.8 and 6.1.1.4'
F F 0.0171 0.0103 'International Tables Vol C Tables 4.2.6.8 and 6.1.1.4'
Al Al 0.0645 0.0514 'International Tables Vol C Tables 4.2.6.8 and 6.1.1.4'

loop_
_geom_angle_atom_site_label_1
_geom_angle_atom_site_label_2
_geom_angle_atom_site_label_3
_geom_angle
_geom_angle_site_symmetry_1
_geom_angle_site_symmetry_3
_geom_angle_publ_flag
C2 C1 N1 110.82(16) . . ?
C2 C1 H1A 109.5 . . ?
N1 C1 H1A 109.5 . . ?
C2 C1 H1B 109.5 . . ?
N1 C1 H1B 109.5 . . ?
H1A C1 H1B 108.1 . . ?
C3 C2 C7 119.02(18) . . ?
C3 C2 C1 120.03(18) . . ?
C7 C2 C1 120.86(17) . . ?
C4 C3 C2 120.67(18) . . ?
C4 C3 H3 119.7 . . ?
C2 C3 H3 119.7 . . ?
C3 C4 C5 119.93(18) . . ?
C3 C4 H4 120.0 . . ?
C5 C4 H4 120.0 . . ?
C6 C5 C4 119.51(18) . . ?
C6 C5 H5 120.2 . . ?
C4 C5 H5 120.2 . . ?
C7 C6 C5 120.49(19) . . ?
C7 C6 H6 119.8 . . ?
C5 C6 H6 119.8 . . ?
C6 C7 C2 120.35(18) . . ?
C6 C7 H7 119.8 . . ?
C2 C7 H7 119.8 . . ?
C13 C8 C9 114.17(18) . . ?
C13 C8 Al1 124.98(15) . . ?
C9 C8 Al1 120.55(15) . . ?
F1 C9 C10 117.27(18) . . ?
F1 C9 C8 119.17(19) . . ?
C10 C9 C8 123.6(2) . . ?
F2 C10 C11 119.7(2) . . ?
F2 C10 C9 120.8(2) . . ?
C11 C10 C9 119.4(2) . . ?
F3 C11 C10 120.1(2) . . ?
F3 C11 C12 120.3(2) . . ?
C10 C11 C12 119.67(19) . . ?
F4 C12 C11 120.13(19) . . ?
F4 C12 C13 121.19(19) . . ?
C11 C12 C13 118.7(2) . . ?
F5 C13 C12 116.19(18) . . ?
F5 C13 C8 119.34(17) . . ?
C12 C13 C8 124.47(19) . . ?
C19 C14 C15 114.52(19) . . ?
C19 C14 Al1 119.65(15) . . ?
C15 C14 Al1 125.74(16) . . ?
F6 C15 C16 117.48(18) . . ?
F6 C15 C14 119.74(19) . . ?
C16 C15 C14 122.8(2) . . ?
F7 C16 C17 119.28(19) . . ?
F7 C16 C15 121.1(2) . . ?
C17 C16 C15 119.57(19) . . ?
F8 C17 C18 119.8(2) . . ?
F8 C17 C16 120.12(19) . . ?
C18 C17 C16 120.04(19) . . ?
F9 C18 C19 121.60(19) . . ?
F9 C18 C17 120.11(19) . . ?
C19 C18 C17 118.3(2) . . ?
F10 C19 C18 116.58(19) . . ?
F10 C19 C14 118.64(18) . . ?
C18 C19 C14 124.78(19) . . ?
C25 C20 C21 114.29(18) . . ?
C25 C20 Al1 124.94(15) . . ?
C21 C20 Al1 120.43(16) . . ?
F11 C21 C22 117.07(19) . . ?
F11 C21 C20 119.12(19) . . ?
C22 C21 C20 123.8(2) . . ?
F12 C22 C23 119.5(2) . . ?
F12 C22 C21 121.3(2) . . ?
C23 C22 C21 119.2(2) . . ?
F13 C23 C24 120.6(2) . . ?
F13 C23 C22 119.7(2) . . ?
C24 C23 C22 119.7(2) . . ?
F14 C24 C23 119.96(19) . . ?
F14 C24 C25 121.4(2) . . ?
C23 C24 C25 118.6(2) . . ?
F15 C25 C20 119.64(17) . . ?
F15 C25 C24 116.01(19) . . ?
C20 C25 C24 124.33(19) . . ?
C1 N1 Al1 116.55(13) . . ?
C1 N1 H1N 108.1(16) . . ?
Al1 N1 H1N 110.8(16) . . ?
C1 N1 H2N 110.3(18) . . ?
Al1 N1 H2N 108.0(18) . . ?
H1N N1 H2N 102(2) . . ?
N1 Al1 C20 105.84(9) . . ?
N1 Al1 C14 104.50(8) . . ?
C20 Al1 C14 117.52(9) . . ?
N1 Al1 C8 106.53(8) . . ?
C20 Al1 C8 108.20(9) . . ?
C14 Al1 C8 113.37(9) . . ?
C27 C26 N2 111.85(16) . . ?
C27 C26 H26A 109.2 . . ?
N2 C26 H26A 109.2 . . ?
C27 C26 H26B 109.2 . . ?
N2 C26 H26B 109.2 . . ?
H26A C26 H26B 107.9 . . ?
C32 C27 C28 119.6(2) . . ?
C32 C27 C26 120.6(2) . . ?
C28 C27 C26 119.8(2) . . ?
C29 C28 C27 119.7(2) . . ?
C29 C28 H28 120.1 . . ?
C27 C28 H28 120.1 . . ?
C30 C29 C28 120.2(2) . . ?
C30 C29 H29 119.9 . . ?
C28 C29 H29 119.9 . . ?
C31 C30 C29 119.9(2) . . ?
C31 C30 H30 120.1 . . ?
C29 C30 H30 120.1 . . ?
C30 C31 C32 120.5(2) . . ?
C30 C31 H31 119.7 . . ?
C32 C31 H31 119.7 . . ?
C27 C32 C31 120.1(2) . . ?
C27 C32 H32 120.0 . . ?
C31 C32 H32 120.0 . . ?
C34 C33 C38 114.14(18) . . ?
C34 C33 Al2 126.66(15) . . ?
C38 C33 Al2 118.93(14) . . ?
F16 C34 C33 120.17(17) . . ?
F16 C34 C35 116.29(17) . . ?
C33 C34 C35 123.52(19) . . ?
F17 C35 C36 119.45(18) . . ?
F17 C35 C34 121.23(18) . . ?
C36 C35 C34 119.30(18) . . ?
F18 C36 C35 119.81(19) . . ?
F18 C36 C37 120.35(19) . . ?
C35 C36 C37 119.83(18) . . ?
F19 C37 C36 119.76(19) . . ?
F19 C37 C38 121.71(19) . . ?
C36 C37 C38 118.53(19) . . ?
F20 C38 C37 116.92(18) . . ?
F20 C38 C33 118.44(18) . . ?
C37 C38 C33 124.64(19) . . ?
C40 C39 C44 113.97(17) . . ?
C40 C39 Al2 123.70(14) . . ?
C44 C39 Al2 122.24(14) . . ?
F21 C40 C39 119.30(17) . . ?
F21 C40 C41 115.79(17) . . ?
C39 C40 C41 124.90(18) . . ?
F22 C41 C42 119.71(17) . . ?
F22 C41 C40 121.88(17) . . ?
C42 C41 C40 118.40(18) . . ?
F23 C42 C41 119.70(18) . . ?
F23 C42 C43 120.68(19) . . ?
C41 C42 C43 119.62(19) . . ?
F24 C43 C44 121.37(19) . . ?
F24 C43 C42 119.27(19) . . ?
C44 C43 C42 119.36(19) . . ?
F25 C44 C43 116.78(18) . . ?
F25 C44 C39 119.47(18) . . ?
C43 C44 C39 123.74(19) . . ?
C50 C45 C46 114.13(18) . . ?
C50 C45 Al2 126.96(15) . . ?
C46 C45 Al2 118.72(15) . . ?
F26 C46 C47 117.44(17) . . ?
F26 C46 C45 118.70(18) . . ?
C47 C46 C45 123.82(19) . . ?
F27 C47 C48 119.62(19) . . ?
F27 C47 C46 121.45(19) . . ?
C48 C47 C46 118.92(18) . . ?
F28 C48 C47 120.34(18) . . ?
F28 C48 C49 119.65(19) . . ?
C47 C48 C49 119.99(19) . . ?
F29 C49 C50 121.42(18) . . ?
F29 C49 C48 120.12(18) . . ?
C50 C49 C48 118.45(18) . . ?
F30 C50 C45 119.80(17) . . ?
F30 C50 C49 115.53(17) . . ?
C45 C50 C49 124.64(18) . . ?
C26 N2 Al2 116.35(12) . . ?
C26 N2 H3N 103.8(14) . . ?
Al2 N2 H3N 114.5(15) . . ?
C26 N2 H4N 106.7(17) . . ?
Al2 N2 H4N 110.6(17) . . ?
H3N N2 H4N 104(2) . . ?
N2 Al2 C33 103.11(9) . . ?
N2 Al2 C39 104.89(8) . . ?
C33 Al2 C39 113.41(8) . . ?
N2 Al2 C45 106.49(8) . . ?
C33 Al2 C45 118.15(9) . . ?
C39 Al2 C45 109.48(9) . . ?

loop_
_geom_bond_atom_site_label_1
_geom_bond_atom_site_label_2
_geom_bond_distance
_geom_bond_site_symmetry_2
_geom_bond_publ_flag
C1 C2 1.508(3) . ?
C1 N1 1.510(2) . ?
C1 H1A 0.9900 . ?
C1 H1B 0.9900 . ?
C2 C3 1.393(3) . ?
C2 C7 1.395(3) . ?
C3 C4 1.388(3) . ?
C3 H3 0.9500 . ?
C4 C5 1.393(3) . ?
C4 H4 0.9500 . ?
C5 C6 1.389(3) . ?
C5 H5 0.9500 . ?
C6 C7 1.384(3) . ?
C6 H6 0.9500 . ?
C7 H7 0.9500 . ?
C8 C13 1.383(3) . ?
C8 C9 1.387(3) . ?
C8 Al1 2.000(2) . ?
C9 F1 1.351(3) . ?
C9 C10 1.378(3) . ?
C10 F2 1.345(3) . ?
C10 C11 1.374(3) . ?
C11 F3 1.343(2) . ?
C11 C12 1.376(3) . ?
C12 F4 1.349(2) . ?
C12 C13 1.377(3) . ?
C13 F5 1.367(2) . ?
C14 C19 1.384(3) . ?
C14 C15 1.394(3) . ?
C14 Al1 1.996(2) . ?
C15 F6 1.345(2) . ?
C15 C16 1.385(3) . ?
C16 F7 1.343(2) . ?
C16 C17 1.376(3) . ?
C17 F8 1.348(2) . ?
C17 C18 1.379(3) . ?
C18 F9 1.341(2) . ?
C18 C19 1.375(3) . ?
C19 F10 1.357(2) . ?
C20 C25 1.383(3) . ?
C20 C21 1.387(3) . ?
C20 Al1 1.993(2) . ?
C21 F11 1.353(3) . ?
C21 C22 1.383(3) . ?
C22 F12 1.344(3) . ?
C22 C23 1.380(4) . ?
C23 F13 1.340(3) . ?
C23 C24 1.379(3) . ?
C24 F14 1.341(3) . ?
C24 C25 1.386(3) . ?
C25 F15 1.356(2) . ?
N1 Al1 1.9745(18) . ?
N1 H1N 0.92(3) . ?
N1 H2N 1.00(3) . ?
C26 C27 1.506(3) . ?
C26 N2 1.511(2) . ?
C26 H26A 0.9900 . ?
C26 H26B 0.9900 . ?
C27 C32 1.388(3) . ?
C27 C28 1.396(3) . ?
C28 C29 1.395(3) . ?
C28 H28 0.9500 . ?
C29 C30 1.388(4) . ?
C29 H29 0.9500 . ?
C30 C31 1.377(4) . ?
C30 H30 0.9500 . ?
C31 C32 1.390(3) . ?
C31 H31 0.9500 . ?
C32 H32 0.9500 . ?
C33 C34 1.386(3) . ?
C33 C38 1.385(3) . ?
C33 Al2 1.992(2) . ?
C34 F16 1.350(2) . ?
C34 C35 1.387(3) . ?
C35 F17 1.348(2) . ?
C35 C36 1.377(3) . ?
C36 F18 1.341(2) . ?
C36 C37 1.375(3) . ?
C37 F19 1.342(2) . ?
C37 C38 1.382(3) . ?
C38 F20 1.365(2) . ?
C39 C40 1.379(3) . ?
C39 C44 1.388(3) . ?
C39 Al2 1.993(2) . ?
C40 F21 1.367(2) . ?
C40 C41 1.380(3) . ?
C41 F22 1.343(2) . ?
C41 C42 1.375(3) . ?
C42 F23 1.336(2) . ?
C42 C43 1.381(3) . ?
C43 F24 1.341(2) . ?
C43 C44 1.376(3) . ?
C44 F25 1.351(2) . ?
C45 C50 1.380(3) . ?
C45 C46 1.389(3) . ?
C45 Al2 1.997(2) . ?
C46 F26 1.350(2) . ?
C46 C47 1.384(3) . ?
C47 F27 1.343(2) . ?
C47 C48 1.375(3) . ?
C48 F28 1.343(2) . ?
C48 C49 1.381(3) . ?
C49 F29 1.348(2) . ?
C49 C50 1.379(3) . ?
C50 F30 1.372(2) . ?
N2 Al2 1.9782(19) . ?
N2 H3N 0.90(2) . ?
N2 H4N 0.98(3) . ?
